data_7127069
loop_
_publ_author_name
'Hern\'andez-Vald\'es, Daniel'
'Wettstein, Lionel'
'Fern\'andez-Ter\'an, Ricardo'
'Probst, Benjamin'
'Fox, Thomas'
'Spingler, Bernhard'
'Nadeem, Qaisar'
'Alberto, Roger'

_publ_section_title
;
 Dynamic dimer-monomer equilibrium in a cycloruthenated complex of
 [Re(\h<sup>6</sup>-C<sub>6</sub>H<sub>6</sub>)<sub>2</sub>]<sup/>.
;
_journal_issue 73
_journal_name_full 'Chemical communications (Cambridge, England)'
_journal_page_first 10658
_journal_page_last 10661
_journal_paper_doi 10.1039/d0cc04180g
_journal_volume 56
_journal_year 2020
_chemical_formula_moiety 'C23 H18 F3 N O5 Re Ru, C2 F3 O2'
_chemical_formula_sum 'C25 H18 F6 N O7 Re Ru'
_chemical_formula_weight 845.67
_space_group_crystal_system monoclinic
_space_group_IT_number 14
_space_group_name_Hall '-P 2yn'
_space_group_name_H-M_alt 'P 1 21/n 1'
_atom_sites_solution_hydrogens mixed
_atom_sites_solution_primary dual
_audit_creation_date 2020-01-21
_audit_creation_method
;
Olex2 1.2
(compiled 2018.05.29 svn.r3508 for OlexSys, GUI svn.r5506)
;
_audit_update_record
;
2020-06-02 deposited with the CCDC.	2020-08-04 downloaded from the CCDC.
;
_cell_angle_alpha 90
_cell_angle_beta 102.256(2)
_cell_angle_gamma 90
_cell_formula_units_Z 4
_cell_length_a 12.5216(2)
_cell_length_b 12.3888(2)
_cell_length_c 16.6363(3)
_cell_measurement_reflns_used 28808
_cell_measurement_temperature 159.99(10)
_cell_measurement_theta_max 79.6250
_cell_measurement_theta_min 4.0240
_cell_volume 2521.93(8)
_computing_cell_refinement 'CrysAlisPro 1.171.40.39a (Rigaku OD, 2019)'
_computing_data_collection 'CrysAlisPro 1.171.40.39a (Rigaku OD, 2019)'
_computing_data_reduction 'CrysAlisPro 1.171.40.39a (Rigaku OD, 2019)'
_computing_molecular_graphics 'Olex2 (Dolomanov et al., 2009)'
_computing_publication_material 'Olex2 (Dolomanov et al., 2009)'
_computing_structure_refinement 'ShelXL (Sheldrick, 2015)'
_computing_structure_solution 'ShelXT (Sheldrick, 2015)'
_diffrn_ambient_environment N~2~
_diffrn_ambient_temperature 159.99(10)
_diffrn_detector 'CCD plate'
_diffrn_detector_area_resol_mean 5.8140
_diffrn_detector_type 'Pilatus 200K'
_diffrn_measured_fraction_theta_full 1.000
_diffrn_measured_fraction_theta_max 0.989
_diffrn_measurement_details
;
List of Runs (angles in degrees, time in seconds):

  # Type    Start    End  Width  t~exp~   \w     \q     \k     \f   Frames
#--------------------------------------------------------------------------
  1  \w     -4.00  56.00   0.50   13.82    --   49.87 -99.00 -90.00  120
  2  \w     41.00  68.00   0.50   13.82    --  110.00 -61.00  30.00   54
  3  \w     41.00  70.00   0.50   13.82    --  110.00 -61.00  60.00   58
  4  \w     43.00  71.00   0.50   13.82    --  110.00 -61.00   0.00   56
  5  \w     55.00  92.00   0.50   13.82    --  110.00 -77.00 -60.00   74
  6  \w     39.00  71.00   0.50   13.82    --  110.00 -61.00-150.00   64
  7  \w     75.00 105.00   0.50   13.82    --  110.00 -77.00-180.00   60
  8  \w     96.00 122.00   0.50   13.82    --  110.00  45.00 -90.00   52
  9  \w     98.00 177.00   0.50   13.82    --  110.00  61.00 -90.00  158
 10  \w    148.00 178.00   0.50   13.82    --  110.00  77.00   0.00   60
 11  \w    153.00 178.00   0.50   13.82    --  110.00 111.00  30.00   50
 12  \w    134.00 172.00   0.50   13.82    --  110.00  15.00  30.00   76
 13  \w    104.00 130.00   0.50   13.82    --  110.00  77.00   0.00   52
 14  \w    101.00 130.00   0.50   13.82    --  110.00 111.00  30.00   58
 15  \w     94.00 171.00   0.50   13.82    --  110.00  15.00  60.00  154
 16  \w    104.00 176.00   0.50   13.82    --  110.00 111.00-120.00  144
 17  \w     36.00 101.00   0.50   13.82    --  110.00 -77.00 150.00  130
 18  \w     37.00 106.00   0.50   13.82    --  110.00 -94.00 150.00  138
 19  \w     42.00 109.00   0.50   13.82    --  110.00 -94.00  90.00  134
 20  \w    -17.00  20.00   0.50   13.82    --  -49.87  19.00-180.00   74
 21  \w    -35.00 -10.00   0.50   13.82    --  -88.50  30.00-180.00   50
 22  \w   -109.00 -83.00   0.50   13.82    --  -49.87 -99.00-150.00   52
 23  \w    -49.00 -24.00   0.50   13.82    --  -88.50  45.00  60.00   50
 24  \w   -123.00 -36.00   0.50   13.82    --  -49.87 -57.00  30.00  174
 25  \w   -124.00 -85.00   0.50   13.82    --  -49.87-128.00  83.00   78
 26  \w   -120.00 -94.00   0.50   13.82    --  -49.87 -99.00 -90.00   52
 27  \w    -39.00  -2.00   0.50   13.82    --  -49.87  38.00  90.00   74
 28  \w    -38.00  20.00   0.50   13.82    --  -49.87  38.00 120.00  116
 29  \w    -35.00  22.00   0.50   13.82    --  -49.87  38.00-120.00  114
 30  \w     -6.00  25.00   0.50   13.82    --  -49.87  19.00 -90.00   62
 31  \w    -23.00  30.00   0.50   13.82    --  -49.87  19.00   0.00  106
 32  \w     73.00 112.00   0.50   13.82    --   49.87  57.00  60.00   78
 33  \w    -64.00 -38.00   0.50   13.82    --  -88.50  58.00 -88.17   52
 34  \w    -51.00 -24.00   0.50   13.82    --  -88.50  60.00-155.46   54
 35  \w    -47.00 -11.00   0.50   13.82    --  -88.50  42.00  53.26   72
 36  \w     97.00 141.00   0.50   13.82    --  110.00  45.00 -30.00   88
 37  \w    145.00 171.00   0.50   13.82    --  110.00  30.00  90.00   52
 38  \w     97.00 123.00   0.50   13.82    --  110.00  45.00  60.00   52
 39  \w    148.00 173.00   0.50   13.82    --  110.00  45.00 150.00   50
 40  \w    123.00 169.00   0.50   13.82    --  110.00  50.00-163.36   92
 41  \w    102.00 133.00   0.50   13.82    --  110.00  30.00  90.00   62
 42  \w    150.00 178.00   0.50   13.82    --  110.00  51.00  25.30   56
 43  \w    110.00 177.00   0.50   13.82    --  110.00  30.00   0.00  134
 44  \w    149.00 176.00   0.50   13.82    --  110.00  45.00-180.00   54
 45  \w     98.00 123.00   0.50   13.82    --  110.00  45.00   0.00   50
 46  \w     95.00 120.00   0.50   13.82    --  110.00  51.00  25.30   50
 47  \w     96.00 123.00   0.50   13.82    --  110.00  45.00-180.00   54
 48  \w    101.00 138.00   0.50   13.82    --  110.00  30.00 -90.00   74
 49  \w    101.00 132.00   0.50   13.82    --  110.00  30.00  30.00   62
 50  \w     96.00 131.00   0.50   13.82    --  110.00  45.00  90.00   70
 51  \w    103.00 129.00   0.50   13.82    --  110.00  30.00  60.00   52
 52  \w     98.00 124.00   0.50   13.82    --  110.00  45.00 150.00   52
 53  \w     98.00 123.00   0.50   13.82    --  110.00  45.00-120.00   50
 54  \w    119.00 145.00   0.50   13.82    --  110.00  30.00-120.00   52
 55  \w    149.00 175.00   0.50   13.82    --  110.00  30.00-120.00   52
 56  \w     97.00 123.00   0.50   13.82    --  110.00  45.00  30.00   52
 57  \w    150.00 175.00   0.50   13.82    --  110.00  45.00-150.00   50
 58  \w     96.00 178.00   0.50   13.82    --  110.00  45.00 -60.00  164
 59  \w    148.00 174.00   0.50   13.82    --  110.00  45.00  30.00   52
 60  \w    117.00 154.00   0.50   13.82    --  110.00  30.00-180.00   74
 61  \w    152.00 178.00   0.50   13.82    --  110.00  45.00 -30.00   52
 62  \w     99.00 124.00   0.50   13.82    --  110.00  30.00 120.00   50
 63  \w    150.00 175.00   0.50   13.82    --  110.00  42.00  57.14   50
 64  \w     96.00 122.00   0.50   13.82    --  110.00  42.00  57.14   52
 65  \w     95.00 121.00   0.50   13.82    --  110.00  60.00  45.34   52
 66  \w    142.00 168.00   0.50   13.82    --  110.00  60.00  45.34   52
 67  \w    150.00 176.00   0.50   13.82    --  110.00  53.00 164.53   52
 68  \w    152.00 178.00   0.50   13.82    --  110.00  60.00 -31.55   52
 69  \w    153.00 178.00   0.50   13.82    --  110.00  54.00  -1.23   50
 70  \w    152.00 178.00   0.50   13.82    --  110.00  52.00 -18.55   52
 71  \w     95.00 121.00   0.50   13.82    --  110.00  56.00-121.20   52
 72  \w     95.00 129.00   0.50   13.82    --  110.00  53.00  68.38   68
 73  \w     95.00 121.00   0.50   13.82    --  110.00  54.00-179.06   52
 74  \w    146.00 172.00   0.50   13.82    --  110.00  54.00-179.06   52
 75  \w    153.00 178.00   0.50   13.82    --  110.00  58.00 -47.58   50
 76  \w    100.00 126.00   0.50   13.82    --  110.00  47.00  20.59   52
 77  \w    102.00 129.00   0.50   13.82    --  110.00  41.00-130.92   54
 78  \w     33.00 123.00   0.50   13.82    --   49.87  57.00 -60.00  180
 79  \w     33.00  97.00   0.50   13.82    --   49.87  57.00 120.00  128
;
_diffrn_measurement_device 'four-circle diffractometer'
_diffrn_measurement_device_type 'XtaLAB Synergy, Dualflex, Pilatus 200K'
_diffrn_measurement_method '\w scans'
_diffrn_orient_matrix_type 'CrysAlisPro convention (1999,Acta A55,543-557)'
_diffrn_orient_matrix_UB_11 -0.0880201000
_diffrn_orient_matrix_UB_12 0.0764387000
_diffrn_orient_matrix_UB_13 -0.0480268000
_diffrn_orient_matrix_UB_21 -0.0152719000
_diffrn_orient_matrix_UB_22 0.0498629000
_diffrn_orient_matrix_UB_23 0.0815879000
_diffrn_orient_matrix_UB_31 0.0887882000
_diffrn_orient_matrix_UB_32 0.0843609000
_diffrn_orient_matrix_UB_33 -0.0050084000
_diffrn_radiation_monochromator mirror
_diffrn_radiation_probe x-ray
_diffrn_radiation_type CuK\a
_diffrn_radiation_wavelength 1.54184
_diffrn_reflns_av_R_equivalents 0.0834
_diffrn_reflns_av_unetI/netI 0.0317
_diffrn_reflns_Laue_measured_fraction_full 1.000
_diffrn_reflns_Laue_measured_fraction_max 0.989
_diffrn_reflns_limit_h_max 15
_diffrn_reflns_limit_h_min -15
_diffrn_reflns_limit_k_max 15
_diffrn_reflns_limit_k_min -15
_diffrn_reflns_limit_l_max 21
_diffrn_reflns_limit_l_min -21
_diffrn_reflns_number 49374
_diffrn_reflns_point_group_measured_fraction_full 1.000
_diffrn_reflns_point_group_measured_fraction_max 0.989
_diffrn_reflns_theta_full 67.684
_diffrn_reflns_theta_max 79.919
_diffrn_reflns_theta_min 4.034
_diffrn_source 'micro-focus sealed X-ray tube'
_diffrn_source_type 'PhotonJet (Cu) X-ray Source'
_exptl_absorpt_coefficient_mu 14.949
_exptl_absorpt_correction_T_max 1.00000
_exptl_absorpt_correction_T_min 0.72073
_exptl_absorpt_correction_type multi-scan
_exptl_absorpt_process_details
;
CrysAlisPro 1.171.40.39a (Rigaku Oxford Diffraction, 2019)
Empirical absorption correction using spherical harmonics,
 implemented in SCALE3 ABSPACK scaling algorithm.
;
_exptl_crystal_colour brown
_exptl_crystal_colour_primary brown
_exptl_crystal_density_diffrn 2.227
_exptl_crystal_description plate
_exptl_crystal_F_000 1616
_exptl_crystal_size_max 0.089
_exptl_crystal_size_mid 0.082
_exptl_crystal_size_min 0.017
_refine_diff_density_max 2.265
_refine_diff_density_min -1.357
_refine_diff_density_rms 0.157
_refine_ls_extinction_method none
_refine_ls_goodness_of_fit_ref 1.085
_refine_ls_hydrogen_treatment mixed
_refine_ls_matrix_type full
_refine_ls_number_parameters 374
_refine_ls_number_reflns 5442
_refine_ls_number_restraints 3
_refine_ls_restrained_S_all 1.086
_refine_ls_R_factor_all 0.0456
_refine_ls_R_factor_gt 0.0413
_refine_ls_shift/su_max 0.001
_refine_ls_shift/su_mean 0.000
_refine_ls_structure_factor_coef Fsqd
_refine_ls_weighting_details 'w=1/[\s^2^(Fo^2^)+(0.0561P)^2^+9.8898P] where P=(Fo^2^+2Fc^2^)/3'
_refine_ls_weighting_scheme calc
_refine_ls_wR_factor_gt 0.1078
_refine_ls_wR_factor_ref 0.1101
_reflns_Friedel_coverage 0.000
_reflns_number_gt 4847
_reflns_number_total 5442
_reflns_threshold_expression 'I > 2\s(I)'
_twin_special_details
;
Component 2 rotated by -123.5339\% 
 around [0.10 0.99 0.07] (reciprocal) or [0.11 0.99 0.06] (direct)
;
_cod_data_source_file d0cc04180g2.cif
_cod_data_source_block dhv-230-01_peak1_180219_twin1_hklf4
_cod_depositor_comments 'Adding full bibliography for 7127067--7127069.cif.'
_cod_database_code 7127069
_shelx_shelxl_version_number 2016/6
_chemical_oxdiff_formula 'C23 H17 N O5 Re Ru F3'
_shelx_space_group_comment
;
The symmetry employed for this shelxl refinement is uniquely defined
by the following loop, which should always be used as a source of
symmetry information in preference to the above space-group names.
They are only intended as comments.
;
_diffrn_oxdiff_digest_frames
;
013a71f4f19c56dbd87c10da2b043dc11c05802ea14
;
_olex2_refinement_description
;
1. Fixed Uiso
 At 1.2 times of:
  All C(H) groups
 At 1.5 times of:
  All C(H,H,H) groups, All O(H) groups
2. Restrained distances
 O1-H1
 0.85 with sigma of 0.01
 C13-H1
 1.928907 with sigma of 0.02
 Ru1-H1
 2.905182 with sigma of 0.02
3.a Aromatic/amide H refined with riding coordinates:
 C16(H16), C18(H18), C19(H19), C17(H17), C3(H3), C6(H6), C4(H4), C5(H5),
 C8(H8), C9(H9), C10(H10), C12(H12), C7(H7), C11(H11)
3.b Idealised Me refined as rotating group:
 C14(H14A,H14B,H14C)
;
_olex2_submission_special_instructions 'No special instructions were received'
_oxdiff_exptl_absorpt_empirical_details
;
Empirical correction (ABSPACK) includes:
- Absorption correction using spherical harmonics
- Frame scaling
;
_oxdiff_exptl_absorpt_empirical_full_max 2.114
_oxdiff_exptl_absorpt_empirical_full_min 0.511
_oxdiff_twin_integration_method simultaneous
_oxdiff_twin_items 2

loop_
_space_group_symop_operation_xyz
'x, y, z'
'-x+1/2, y+1/2, -z+1/2'
'-x, -y, -z'
'x-1/2, -y-1/2, z-1/2'

loop_
_atom_site_label
_atom_site_type_symbol
_atom_site_fract_x
_atom_site_fract_y
_atom_site_fract_z
_atom_site_U_iso_or_equiv
_atom_site_adp_type
_atom_site_occupancy
_atom_site_site_symmetry_order
_atom_site_calc_flag
_atom_site_refinement_flags_posn
_atom_site_refinement_flags_adp
_atom_site_refinement_flags_occupancy
_atom_site_disorder_assembly
_atom_site_disorder_group
Re1 Re 0.49372(2) 0.53981(2) 0.79972(2) 0.03486(10) Uani 1 1 d . . . . .
Ru1 Ru 0.50958(3) 0.28146(3) 0.65257(2) 0.02600(11) Uani 1 1 d D . . . .
O1 O 0.5940(3) 0.2022(3) 0.7620(2) 0.0307(8) Uani 1 1 d D . . . .
H1 H 0.587(4) 0.150(2) 0.7946(14) 0.046 Uiso 1 1 d DR . . . .
O40 O 0.5925(3) 0.1731(3) 0.5815(3) 0.0372(9) Uani 1 1 d . . . . .
O2 O 0.2879(4) 0.1743(4) 0.6128(3) 0.0489(11) Uani 1 1 d . . . . .
N1 N 0.6636(3) 0.3581(3) 0.6838(3) 0.0261(8) Uani 1 1 d . . . . .
O3 O 0.4059(4) 0.4328(4) 0.5193(3) 0.0504(12) Uani 1 1 d . . . . .
F42 F 0.6948(5) 0.0222(5) 0.5142(3) 0.0837(17) Uani 1 1 d . . . . .
O42 O 0.4848(4) 0.1029(5) 0.8474(4) 0.0676(16) Uani 1 1 d . . . . .
F40 F 0.5759(5) 0.0370(5) 0.4027(4) 0.107(3) Uani 1 1 d . . . . .
C15 C 0.7100(4) 0.3507(4) 0.7644(3) 0.0291(10) Uani 1 1 d . . . . .
C13 C 0.6385(5) 0.2943(5) 0.8147(3) 0.0310(11) Uani 1 1 d D . . . .
C16 C 0.8143(5) 0.3906(5) 0.7951(4) 0.0365(12) Uani 1 1 d . . . . .
H16 H 0.846151 0.385356 0.850828 0.044 Uiso 1 1 calc R . . . .
C18 C 0.8225(5) 0.4442(5) 0.6582(4) 0.0367(13) Uani 1 1 d . . . . .
H18 H 0.859690 0.475733 0.621371 0.044 Uiso 1 1 calc R . . . .
C20 C 0.3723(5) 0.2099(4) 0.6304(4) 0.0340(12) Uani 1 1 d . . . . .
C21 C 0.4470(5) 0.3727(5) 0.5676(4) 0.0337(11) Uani 1 1 d . . . . .
C1 C 0.4597(4) 0.3701(4) 0.7414(3) 0.0311(11) Uani 1 1 d . . . . .
C2 C 0.5372(5) 0.3632(5) 0.8183(3) 0.0305(11) Uani 1 1 d . . . . .
F41 F 0.6968(6) 0.1541(6) 0.4380(5) 0.116(3) Uani 1 1 d . . . . .
C19 C 0.7183(5) 0.4018(5) 0.6314(4) 0.0332(11) Uani 1 1 d . . . . .
H19 H 0.686008 0.404050 0.575714 0.040 Uiso 1 1 calc R . . . .
F43 F 0.3598(7) -0.0172(6) 0.9420(5) 0.109(2) Uani 1 1 d . . . . .
C17 C 0.8693(5) 0.4380(5) 0.7411(4) 0.0365(12) Uani 1 1 d . . . . .
H17 H 0.938826 0.466263 0.760596 0.044 Uiso 1 1 calc R . . . .
C3 C 0.5133(5) 0.4043(5) 0.8921(4) 0.0404(13) Uani 1 1 d . . . . .
H3 H 0.563529 0.397657 0.941790 0.048 Uiso 1 1 calc R . . . .
C14 C 0.7005(5) 0.2540(5) 0.8971(4) 0.0392(13) Uani 1 1 d . . . . .
H14A H 0.651226 0.217040 0.924678 0.059 Uiso 1 1 calc GR . . . .
H14B H 0.732698 0.314138 0.929916 0.059 Uiso 1 1 calc GR . . . .
H14C H 0.756983 0.205349 0.889103 0.059 Uiso 1 1 calc GR . . . .
C6 C 0.3622(5) 0.4264(5) 0.7410(4) 0.0341(12) Uani 1 1 d . . . . .
H6 H 0.312696 0.437170 0.691383 0.041 Uiso 1 1 calc R . . . .
F44 F 0.2567(5) 0.1133(7) 0.9301(5) 0.121(3) Uani 1 1 d . . . . .
C4 C 0.4113(6) 0.4555(6) 0.8886(5) 0.0476(16) Uani 1 1 d . . . . .
H4 H 0.393851 0.481584 0.936603 0.057 Uiso 1 1 calc R . . . .
C5 C 0.3376(5) 0.4672(5) 0.8147(5) 0.0419(14) Uani 1 1 d . . . . .
H5 H 0.271371 0.501921 0.813230 0.050 Uiso 1 1 calc R . . . .
C40 C 0.5559(5) 0.1585(6) 0.5111(4) 0.0439(14) Uani 1 1 d . . . . .
F45 F 0.4218(6) 0.1329(7) 0.9929(3) 0.119(3) Uani 1 1 d . . . . .
O41 O 0.4713(5) 0.1903(8) 0.4661(4) 0.103(3) Uani 1 1 d . . . . .
C41 C 0.6290(6) 0.0905(6) 0.4660(4) 0.0471(15) Uani 1 1 d . . . . .
O43 O 0.3190(5) 0.1677(7) 0.7979(5) 0.096(2) Uani 1 1 d . . . . .
C8 C 0.6494(6) 0.6300(6) 0.8060(9) 0.077(3) Uani 1 1 d . . . . .
H8 H 0.720712 0.604829 0.821939 0.092 Uiso 1 1 calc R . . . .
C43 C 0.3582(7) 0.0889(8) 0.9289(5) 0.064(2) Uani 1 1 d . . . . .
C42 C 0.3902(6) 0.1200(7) 0.8495(5) 0.059(2) Uani 1 1 d . . . . .
C9 C 0.6000(8) 0.6727(6) 0.8617(6) 0.070(3) Uani 1 1 d . . . . .
H9 H 0.638465 0.677681 0.915953 0.084 Uiso 1 1 calc R . . . .
C10 C 0.4946(8) 0.7098(6) 0.8423(6) 0.069(2) Uani 1 1 d . . . . .
H10 H 0.462314 0.738212 0.883105 0.082 Uiso 1 1 calc R . . . .
C12 C 0.4846(12) 0.6620(8) 0.7014(6) 0.090(4) Uani 1 1 d . . . . .
H12 H 0.446347 0.658717 0.647035 0.108 Uiso 1 1 calc R . . . .
C7 C 0.5953(11) 0.6225(6) 0.7243(9) 0.088(4) Uani 1 1 d . . . . .
H7 H 0.629656 0.592773 0.685138 0.105 Uiso 1 1 calc R . . . .
C11 C 0.4364(7) 0.7048(6) 0.7621(8) 0.077(3) Uani 1 1 d . . . . .
H11 H 0.364905 0.730186 0.748761 0.092 Uiso 1 1 calc R . . . .

loop_
_atom_site_aniso_label
_atom_site_aniso_U_11
_atom_site_aniso_U_22
_atom_site_aniso_U_33
_atom_site_aniso_U_23
_atom_site_aniso_U_13
_atom_site_aniso_U_12
Re1 0.03138(15) 0.02956(15) 0.04351(17) -0.00898(10) 0.00762(11) -0.00181(9)
Ru1 0.0282(2) 0.0266(2) 0.02322(19) -0.00065(14) 0.00558(14) -0.00115(14)
O1 0.039(2) 0.0252(18) 0.0283(18) 0.0051(14) 0.0080(15) 0.0011(15)
O40 0.036(2) 0.040(2) 0.037(2) -0.0016(17) 0.0128(17) 0.0112(17)
O2 0.039(2) 0.053(3) 0.054(3) -0.002(2) 0.009(2) -0.015(2)
N1 0.0227(19) 0.029(2) 0.027(2) -0.0009(17) 0.0066(16) -0.0013(16)
O3 0.044(3) 0.057(3) 0.045(3) 0.020(2) -0.002(2) 0.001(2)
F42 0.107(4) 0.082(4) 0.058(3) -0.005(3) 0.010(3) 0.046(3)
O42 0.054(3) 0.074(4) 0.085(4) 0.031(3) 0.037(3) 0.013(3)
F40 0.100(4) 0.126(5) 0.073(4) -0.065(4) -0.027(3) 0.048(4)
C15 0.028(2) 0.028(3) 0.031(3) 0.000(2) 0.005(2) 0.0023(19)
C13 0.034(3) 0.035(3) 0.023(2) 0.002(2) 0.004(2) -0.002(2)
C16 0.033(3) 0.037(3) 0.036(3) -0.003(2) 0.001(2) 0.005(2)
C18 0.033(3) 0.035(3) 0.044(3) 0.003(2) 0.011(2) -0.003(2)
C20 0.040(3) 0.029(3) 0.034(3) -0.002(2) 0.011(2) -0.004(2)
C21 0.031(3) 0.037(3) 0.032(3) 0.003(2) 0.005(2) -0.005(2)
C1 0.034(3) 0.026(3) 0.033(3) -0.007(2) 0.006(2) -0.011(2)
C2 0.036(3) 0.034(3) 0.022(2) -0.003(2) 0.008(2) 0.000(2)
F41 0.122(5) 0.105(5) 0.152(7) 0.023(4) 0.101(5) 0.017(4)
C19 0.035(3) 0.035(3) 0.032(3) 0.002(2) 0.011(2) 0.000(2)
F43 0.136(6) 0.103(5) 0.091(5) 0.036(4) 0.029(4) 0.006(4)
C17 0.028(3) 0.033(3) 0.049(4) 0.001(2) 0.010(2) -0.001(2)
C3 0.051(4) 0.045(3) 0.026(3) -0.008(2) 0.011(2) -0.002(3)
C14 0.044(3) 0.042(3) 0.029(3) 0.007(2) 0.005(2) 0.002(3)
C6 0.029(3) 0.030(3) 0.044(3) -0.010(2) 0.009(2) -0.005(2)
F44 0.074(4) 0.186(8) 0.119(6) 0.024(5) 0.057(4) 0.016(5)
C4 0.052(4) 0.053(4) 0.044(4) -0.011(3) 0.025(3) -0.002(3)
C5 0.039(3) 0.039(3) 0.053(4) -0.010(3) 0.021(3) -0.007(2)
C40 0.033(3) 0.050(4) 0.049(4) -0.011(3) 0.010(3) 0.002(3)
F45 0.121(5) 0.193(8) 0.044(3) -0.030(4) 0.018(3) -0.041(5)
O41 0.072(4) 0.171(8) 0.053(3) -0.050(4) -0.019(3) 0.055(5)
C41 0.046(4) 0.053(4) 0.044(4) -0.005(3) 0.013(3) 0.010(3)
O43 0.055(4) 0.145(7) 0.083(5) 0.033(5) 0.001(3) 0.000(4)
C8 0.028(3) 0.040(4) 0.161(11) 0.000(5) 0.017(5) -0.013(3)
C43 0.049(4) 0.091(7) 0.053(4) 0.006(4) 0.012(3) 0.005(4)
C42 0.046(4) 0.083(6) 0.047(4) -0.006(4) 0.009(3) -0.017(4)
C9 0.078(6) 0.036(4) 0.082(6) -0.008(4) -0.017(5) -0.023(4)
C10 0.089(6) 0.031(4) 0.089(7) -0.023(4) 0.027(5) -0.008(4)
C12 0.152(11) 0.054(5) 0.050(5) 0.006(4) -0.008(6) -0.054(6)
C7 0.122(9) 0.030(4) 0.141(10) -0.011(5) 0.094(9) -0.021(5)
C11 0.044(4) 0.036(4) 0.143(10) 0.021(5) 0.003(5) 0.002(3)

loop_
_atom_type_symbol
_atom_type_description
_atom_type_scat_dispersion_real
_atom_type_scat_dispersion_imag
_atom_type_scat_source
C C 0.0181 0.0091 'International Tables Vol C Tables 4.2.6.8 and 6.1.1.4'
H H 0.0000 0.0000 'International Tables Vol C Tables 4.2.6.8 and 6.1.1.4'
F F 0.0727 0.0534 'International Tables Vol C Tables 4.2.6.8 and 6.1.1.4'
N N 0.0311 0.0180 'International Tables Vol C Tables 4.2.6.8 and 6.1.1.4'
O O 0.0492 0.0322 'International Tables Vol C Tables 4.2.6.8 and 6.1.1.4'
Re Re -5.2083 5.8923 'International Tables Vol C Tables 4.2.6.8 and 6.1.1.4'
Ru Ru 0.0552 3.2960 'International Tables Vol C Tables 4.2.6.8 and 6.1.1.4'

loop_
_exptl_crystal_face_index_h
_exptl_crystal_face_index_k
_exptl_crystal_face_index_l
_exptl_crystal_face_perp_dist
1 0 10 0.0114
-1 0 -10 0.0010
7 -4 0 0.0232
-3 -7 2 0.0459
-8 1 1 0.0528
4 7 -2 0.0309
-8 2 1 0.0527
-8 -2 2 0.0557
-3 7 5 0.0565
6 1 -8 0.0215
-7 -3 6 0.0523

loop_
_geom_angle_atom_site_label_1
_geom_angle_atom_site_label_2
_geom_angle_atom_site_label_3
_geom_angle
_geom_angle_site_symmetry_1
_geom_angle_site_symmetry_3
_geom_angle_publ_flag
C2 Re1 C1 36.5(2) . . ?
C3 Re1 C1 66.0(2) . . ?
C3 Re1 C2 36.62(19) . . ?
C6 Re1 C1 36.0(2) . . ?
C6 Re1 C2 65.4(2) . . ?
C6 Re1 C3 78.0(2) . . ?
C6 Re1 C4 66.0(2) . . ?
C6 Re1 C8 153.5(4) . . ?
C6 Re1 C9 169.4(3) . . ?
C4 Re1 C1 77.5(2) . . ?
C4 Re1 C2 65.7(2) . . ?
C4 Re1 C3 36.8(2) . . ?
C5 Re1 C1 65.8(2) . . ?
C5 Re1 C2 77.5(2) . . ?
C5 Re1 C3 65.9(3) . . ?
C5 Re1 C6 37.3(2) . . ?
C5 Re1 C4 36.1(3) . . ?
C5 Re1 C8 169.2(4) . . ?
C5 Re1 C9 134.7(3) . . ?
C5 Re1 C10 107.1(3) . . ?
C5 Re1 C7 151.4(5) . . ?
C8 Re1 C1 123.7(3) . . ?
C8 Re1 C2 107.2(3) . . ?
C8 Re1 C3 111.9(3) . . ?
C8 Re1 C4 136.5(4) . . ?
C9 Re1 C1 154.6(3) . . ?
C9 Re1 C2 123.3(3) . . ?
C9 Re1 C3 105.5(3) . . ?
C9 Re1 C4 110.7(3) . . ?
C9 Re1 C8 34.7(4) . . ?
C10 Re1 C1 169.1(3) . . ?
C10 Re1 C2 152.8(3) . . ?
C10 Re1 C3 119.8(3) . . ?
C10 Re1 C6 133.7(3) . . ?
C10 Re1 C4 101.8(3) . . ?
C10 Re1 C8 64.2(4) . . ?
C10 Re1 C9 35.9(3) . . ?
C12 Re1 C1 109.6(3) . . ?
C12 Re1 C2 137.4(4) . . ?
C12 Re1 C3 173.8(4) . . ?
C12 Re1 C6 100.9(3) . . ?
C12 Re1 C4 148.2(5) . . ?
C12 Re1 C5 116.9(4) . . ?
C12 Re1 C8 66.4(4) . . ?
C12 Re1 C9 76.6(3) . . ?
C12 Re1 C10 65.4(4) . . ?
C12 Re1 C7 38.0(5) . . ?
C7 Re1 C1 105.0(3) . . ?
C7 Re1 C2 112.0(3) . . ?
C7 Re1 C3 137.5(4) . . ?
C7 Re1 C6 120.2(4) . . ?
C7 Re1 C4 172.5(5) . . ?
C7 Re1 C8 36.4(4) . . ?
C7 Re1 C9 64.1(4) . . ?
C7 Re1 C10 77.2(3) . . ?
C11 Re1 C1 134.5(4) . . ?
C11 Re1 C2 170.9(3) . . ?
C11 Re1 C3 149.6(4) . . ?
C11 Re1 C6 107.1(3) . . ?
C11 Re1 C4 116.8(4) . . ?
C11 Re1 C5 99.6(3) . . ?
C11 Re1 C8 77.2(3) . . ?
C11 Re1 C9 64.8(3) . . ?
C11 Re1 C10 36.2(4) . . ?
C11 Re1 C12 36.6(4) . . ?
C11 Re1 C7 66.7(4) . . ?
O1 Ru1 O40 88.45(15) . . ?
N1 Ru1 O1 74.76(16) . . ?
N1 Ru1 O40 84.00(16) . . ?
C20 Ru1 O1 102.4(2) . . ?
C20 Ru1 O40 97.0(2) . . ?
C20 Ru1 N1 177.0(2) . . ?
C20 Ru1 C1 89.3(2) . . ?
C21 Ru1 O1 169.6(2) . . ?
C21 Ru1 O40 97.7(2) . . ?
C21 Ru1 N1 97.4(2) . . ?
C21 Ru1 C20 85.2(2) . . ?
C21 Ru1 C1 94.5(2) . . ?
C1 Ru1 O1 78.63(19) . . ?
C1 Ru1 O40 166.6(2) . . ?
C1 Ru1 N1 89.07(19) . . ?
Ru1 O1 H1 141(2) . . ?
C13 O1 Ru1 102.0(3) . . ?
C13 O1 H1 106.4(18) . . ?
C40 O40 Ru1 120.1(4) . . ?
C15 N1 Ru1 113.1(3) . . ?
C19 N1 Ru1 126.3(4) . . ?
C19 N1 C15 120.4(5) . . ?
N1 C15 C13 113.6(4) . . ?
N1 C15 C16 121.0(5) . . ?
C16 C15 C13 125.4(5) . . ?
O1 C13 C15 102.8(4) . . ?
O1 C13 C2 103.9(4) . . ?
O1 C13 C14 110.0(5) . . ?
C15 C13 C2 110.7(4) . . ?
C14 C13 C15 113.8(5) . . ?
C14 C13 C2 114.6(5) . . ?
C15 C16 H16 120.8 . . ?
C17 C16 C15 118.3(6) . . ?
C17 C16 H16 120.8 . . ?
C19 C18 H18 121.0 . . ?
C17 C18 H18 121.0 . . ?
C17 C18 C19 118.0(6) . . ?
O2 C20 Ru1 174.3(6) . . ?
O3 C21 Ru1 175.3(6) . . ?
Ru1 C1 Re1 137.2(3) . . ?
C2 C1 Re1 69.6(3) . . ?
C2 C1 Ru1 111.1(4) . . ?
C6 C1 Re1 68.5(3) . . ?
C6 C1 Ru1 131.5(4) . . ?
C6 C1 C2 117.2(5) . . ?
C13 C2 Re1 135.0(4) . . ?
C1 C2 Re1 73.9(3) . . ?
C1 C2 C13 113.9(5) . . ?
C3 C2 Re1 71.5(4) . . ?
C3 C2 C13 124.0(5) . . ?
C3 C2 C1 121.6(5) . . ?
N1 C19 C18 121.6(5) . . ?
N1 C19 H19 119.2 . . ?
C18 C19 H19 119.2 . . ?
C16 C17 C18 120.7(5) . . ?
C16 C17 H17 119.6 . . ?
C18 C17 H17 119.6 . . ?
Re1 C3 H3 128.8 . . ?
C2 C3 Re1 71.9(3) . . ?
C2 C3 H3 120.7 . . ?
C4 C3 Re1 70.8(4) . . ?
C4 C3 C2 118.6(6) . . ?
C4 C3 H3 120.7 . . ?
C13 C14 H14A 109.5 . . ?
C13 C14 H14B 109.5 . . ?
C13 C14 H14C 109.5 . . ?
H14A C14 H14B 109.5 . . ?
H14A C14 H14C 109.5 . . ?
H14B C14 H14C 109.5 . . ?
Re1 C6 H6 126.2 . . ?
C1 C6 Re1 75.5(3) . . ?
C1 C6 H6 119.3 . . ?
C1 C6 C5 121.3(6) . . ?
C5 C6 Re1 70.9(3) . . ?
C5 C6 H6 119.3 . . ?
Re1 C4 H4 129.2 . . ?
C3 C4 Re1 72.4(4) . . ?
C3 C4 H4 119.6 . . ?
C5 C4 Re1 71.2(4) . . ?
C5 C4 C3 120.8(6) . . ?
C5 C4 H4 119.6 . . ?
Re1 C5 H5 127.8 . . ?
C6 C5 Re1 71.9(3) . . ?
C6 C5 H5 119.8 . . ?
C4 C5 Re1 72.7(4) . . ?
C4 C5 C6 120.4(6) . . ?
C4 C5 H5 119.8 . . ?
O40 C40 O41 131.5(6) . . ?
O40 C40 C41 114.8(6) . . ?
O41 C40 C41 113.7(6) . . ?
F42 C41 C40 114.2(6) . . ?
F40 C41 F42 108.1(6) . . ?
F40 C41 F41 105.9(7) . . ?
F40 C41 C40 114.6(6) . . ?
F41 C41 F42 103.5(7) . . ?
F41 C41 C40 109.7(6) . . ?
Re1 C8 H8 128.5 . . ?
C9 C8 Re1 72.6(5) . . ?
C9 C8 H8 119.7 . . ?
C9 C8 C7 120.5(8) . . ?
C7 C8 Re1 71.4(5) . . ?
C7 C8 H8 119.7 . . ?
F43 C43 C42 113.4(8) . . ?
F44 C43 F43 101.9(8) . . ?
F44 C43 C42 113.1(8) . . ?
F45 C43 F43 107.1(8) . . ?
F45 C43 F44 108.5(8) . . ?
F45 C43 C42 112.2(8) . . ?
O42 C42 O43 128.6(8) . . ?
O42 C42 C43 115.0(7) . . ?
O43 C42 C43 116.1(8) . . ?
Re1 C9 H9 129.3 . . ?
C8 C9 Re1 72.7(4) . . ?
C8 C9 H9 118.8 . . ?
C8 C9 C10 122.5(9) . . ?
C10 C9 Re1 71.8(4) . . ?
C10 C9 H9 118.8 . . ?
Re1 C10 H10 128.2 . . ?
C9 C10 Re1 72.4(4) . . ?
C9 C10 H10 120.1 . . ?
C9 C10 C11 119.9(9) . . ?
C11 C10 Re1 71.6(5) . . ?
C11 C10 H10 120.1 . . ?
Re1 C12 H12 128.6 . . ?
C7 C12 Re1 71.2(5) . . ?
C7 C12 H12 120.7 . . ?
C11 C12 Re1 71.7(5) . . ?
C11 C12 H12 120.7 . . ?
C11 C12 C7 118.6(9) . . ?
Re1 C7 H7 128.3 . . ?
C8 C7 Re1 72.3(5) . . ?
C8 C7 C12 118.6(9) . . ?
C8 C7 H7 120.7 . . ?
C12 C7 Re1 70.8(5) . . ?
C12 C7 H7 120.7 . . ?
Re1 C11 H11 128.2 . . ?
C10 C11 Re1 72.2(5) . . ?
C10 C11 C12 119.9(8) . . ?
C10 C11 H11 120.0 . . ?
C12 C11 Re1 71.8(5) . . ?
C12 C11 H11 120.0 . . ?

loop_
_geom_bond_atom_site_label_1
_geom_bond_atom_site_label_2
_geom_bond_distance
_geom_bond_site_symmetry_2
_geom_bond_publ_flag
Re1 C1 2.317(5) . ?
Re1 C2 2.260(6) . ?
Re1 C3 2.255(7) . ?
Re1 C6 2.227(5) . ?
Re1 C4 2.234(7) . ?
Re1 C5 2.214(6) . ?
Re1 C8 2.229(7) . ?
Re1 C9 2.228(7) . ?
Re1 C10 2.221(7) . ?
Re1 C12 2.214(9) . ?
Re1 C7 2.218(8) . ?
Re1 C11 2.212(8) . ?
Ru1 O1 2.139(4) . ?
Ru1 O40 2.191(4) . ?
Ru1 N1 2.113(4) . ?
Ru1 C20 1.899(6) . ?
Ru1 C21 1.848(6) . ?
Ru1 C1 2.042(6) . ?
O1 H1 0.861(10) . ?
O1 C13 1.474(7) . ?
O40 C40 1.178(8) . ?
O2 C20 1.126(7) . ?
N1 C15 1.348(7) . ?
N1 C19 1.332(7) . ?
O3 C21 1.137(7) . ?
F42 C41 1.325(9) . ?
O42 C42 1.210(9) . ?
F40 C41 1.302(9) . ?
C15 C13 1.518(7) . ?
C15 C16 1.389(8) . ?
C13 C2 1.542(8) . ?
C13 C14 1.510(8) . ?
C16 H16 0.9300 . ?
C16 C17 1.375(9) . ?
C18 H18 0.9300 . ?
C18 C19 1.389(8) . ?
C18 C17 1.382(9) . ?
C1 C2 1.435(8) . ?
C1 C6 1.405(8) . ?
C2 C3 1.418(7) . ?
F41 C41 1.314(9) . ?
C19 H19 0.9300 . ?
F43 C43 1.332(12) . ?
C17 H17 0.9300 . ?
C3 H3 0.9300 . ?
C3 C4 1.416(10) . ?
C14 H14A 0.9600 . ?
C14 H14B 0.9600 . ?
C14 H14C 0.9600 . ?
C6 H6 0.9300 . ?
C6 C5 1.420(9) . ?
F44 C43 1.310(10) . ?
C4 H4 0.9300 . ?
C4 C5 1.378(11) . ?
C5 H5 0.9300 . ?
C40 O41 1.224(9) . ?
C40 C41 1.551(9) . ?
F45 C43 1.306(11) . ?
O43 C42 1.247(10) . ?
C8 H8 0.9300 . ?
C8 C9 1.328(14) . ?
C8 C7 1.387(17) . ?
C43 C42 1.510(11) . ?
C9 H9 0.9300 . ?
C9 C10 1.370(13) . ?
C10 H10 0.9300 . ?
C10 C11 1.379(15) . ?
C12 H12 0.9300 . ?
C12 C7 1.442(17) . ?
C12 C11 1.388(16) . ?
C7 H7 0.9300 . ?
C11 H11 0.9300 . ?

loop_
_twin_individual_id
_twin_individual_mass_fraction_refined
_oxdiff_twin_reflns_isolated
_oxdiff_twin_reflns_overlapped
_twin_individual_twin_lattice_type
_twin_individual_twin_matrix_11
_twin_individual_twin_matrix_12
_twin_individual_twin_matrix_13
_twin_individual_twin_matrix_21
_twin_individual_twin_matrix_22
_twin_individual_twin_matrix_23
_twin_individual_twin_matrix_31
_twin_individual_twin_matrix_32
_twin_individual_twin_matrix_33
1 0.8038 47665 2138 ref 1.0000 0.0000 0.0000 0.0000 1.0000 0.0000 0.0000 0.0000 1.0000
2 0.1962 46565 2138 nmt -0.7155 0.2112 -0.6298 0.1264 0.9779 0.1475 1.1369 -0.0135 -0.3665

loop_
_exptl_oxdiff_crystal_face_indexfrac_h
_exptl_oxdiff_crystal_face_indexfrac_k
_exptl_oxdiff_crystal_face_indexfrac_l
_exptl_oxdiff_crystal_face_x
_exptl_oxdiff_crystal_face_y
_exptl_oxdiff_crystal_face_z
1.1441 0.2754 10.1144 -0.5654 0.8215 0.0742
-0.6513 0.1781 -10.3270 0.5669 -0.8237 0.0089
7.0793 -3.5724 0.2067 -0.9061 -0.2694 0.3262
-3.2349 -7.2842 2.4411 -0.3893 -0.1146 -0.9139
-7.9694 0.9701 0.6350 0.7451 0.2219 -0.6289
4.0578 6.8980 -2.4254 0.2866 0.0841 0.9544
-7.9986 1.9974 0.9978 0.8088 0.3032 -0.5467
-7.9972 -2.0031 1.9974 0.4549 0.1852 -0.8890
-3.0027 7.0018 4.9976 0.5595 0.8027 0.2990
5.9992 1.0002 -7.9956 -0.0676 -0.6941 0.6571
-6.9978 -3.0017 5.9961 0.0985 0.4464 -0.9046
